data_7034894
loop_
_publ_author_name
'Nakai, Hidetaka'
'Nonaka, Kyoshiro'
'Goto, Takahiro'
'Seo, Juncheol'
'Matsumoto, Takahiro'
'Ogo, Seiji'

_publ_section_title
;
 A macrocyclic tetraamine bearing four phenol groups: a new class of
 heptadentate ligands to provide an oxygen-sensitive luminescent Tb(iii)
 complex with an extendable phenol pendant arm.
;
_journal_issue 24
_journal_name_full 'Dalton transactions (Cambridge, England : 2003)'
_journal_page_first 10923
_journal_page_last 10927
_journal_paper_doi 10.1039/c5dt00816f
_journal_volume 44
_journal_year 2015
_chemical_formula_moiety 'C44 H60 N4 O4, 2(H2 O), C2 H5 O'
_chemical_formula_sum 'C46 H70 N4 O7'
_chemical_formula_weight 791.08
_space_group_crystal_system tetragonal
_space_group_IT_number 130
_space_group_name_Hall '-P 4a 2ac'
_space_group_name_H-M_alt 'P 4/n c c'
_symmetry_space_group_name_Hall '-P 4a 2ac'
_symmetry_space_group_name_H-M 'P 4/n c c :2'
_atom_sites_solution_hydrogens geom
_atom_sites_solution_primary direct
_atom_sites_solution_secondary difmap
_audit_update_record
;
2015-04-15 deposited with the CCDC.
2015-05-07 downloaded from the CCDC.
;
_cell_angle_alpha 90.0000
_cell_angle_beta 90.0000
_cell_angle_gamma 90.0000
_cell_formula_units_Z 4
_cell_length_a 16.679(3)
_cell_length_b 16.679(3)
_cell_length_c 16.933(3)
_cell_measurement_reflns_used 12458
_cell_measurement_temperature 93
_cell_measurement_theta_max 27.48
_cell_measurement_theta_min 3.43
_cell_volume 4710.6(15)
_computing_cell_refinement CrystalClear
_computing_data_collection 'CrystalClear (Rigaku Inc., 2007)'
_computing_data_reduction CrystalClear
_computing_molecular_graphics 'CrystalStructure 4.1'
_computing_publication_material 'CrystalStructure 4.1 (Rigaku, 2014)'
_computing_structure_refinement 'SHELXL2013 (Sheldrick, 2008)'
_computing_structure_solution 'SIR2011 (Burla, et al., 2012)'
_diffrn_ambient_temperature 93
_diffrn_detector_area_resol_mean 7.111
_diffrn_measured_fraction_theta_full 0.993
_diffrn_measured_fraction_theta_max 0.995
_diffrn_measurement_device_type 'Rigaku Saturn724'
_diffrn_measurement_method \w
_diffrn_radiation_type 'Mo K\a'
_diffrn_radiation_wavelength 0.71075
_diffrn_reflns_av_R_equivalents 0.0497
_diffrn_reflns_laue_measured_fraction_full 0.993
_diffrn_reflns_laue_measured_fraction_max 0.995
_diffrn_reflns_limit_h_max 21
_diffrn_reflns_limit_h_min -18
_diffrn_reflns_limit_k_max 21
_diffrn_reflns_limit_k_min -21
_diffrn_reflns_limit_l_max 18
_diffrn_reflns_limit_l_min -21
_diffrn_reflns_number 34536
_diffrn_reflns_point_group_measured_fraction_full 0.993
_diffrn_reflns_point_group_measured_fraction_max 0.995
_diffrn_reflns_theta_full 25.242
_diffrn_reflns_theta_max 27.482
_diffrn_reflns_theta_min 3.429
_diffrn_standards_number 0
_exptl_absorpt_coefficient_mu 0.075
_exptl_absorpt_correction_T_max 0.987
_exptl_absorpt_correction_T_min 0.849
_exptl_absorpt_correction_type multi-scan
_exptl_absorpt_process_details 'REQAB (Rigaku, 1998)'
_exptl_crystal_colour colorless
_exptl_crystal_density_diffrn 1.115
_exptl_crystal_density_method 'not measured'
_exptl_crystal_description block
_exptl_crystal_F_000 1720.00
_exptl_crystal_size_max 0.190
_exptl_crystal_size_mid 0.190
_exptl_crystal_size_min 0.180
_refine_diff_density_max 0.46
_refine_diff_density_min -0.57
_refine_ls_extinction_method none
_refine_ls_goodness_of_fit_ref 1.072
_refine_ls_hydrogen_treatment constr
_refine_ls_number_parameters 127
_refine_ls_number_reflns 2700
_refine_ls_number_restraints 0
_refine_ls_R_factor_all 0.1066
_refine_ls_R_factor_gt 0.1020
_refine_ls_shift/su_max 0.000
_refine_ls_structure_factor_coef Fsqd
_refine_ls_weighting_details 'w = 1/[\s^2^(Fo^2^)+(0.0010P)^2^+30.0000P] where P=(Fo^2^+2Fc^2^)/3'
_refine_ls_weighting_scheme calc
_refine_ls_wR_factor_gt 0.2520
_refine_ls_wR_factor_ref 0.2534
_reflns_number_gt 2472
_reflns_number_total 2700
_reflns_threshold_expression F^2^>2.0\s(F^2^)
_cod_data_source_file c5dt00816f2.cif
_cod_data_source_block cyclen_MeMeArOH
_cod_depositor_comments 'Adding full bibliography for 7034894--7034896.cif.'
_cod_original_cell_volume 4710.3(15)
_cod_database_code 7034894
_shelxl_res_file
;
TITL 140916_LD
CELL  0.71075 16.67860 16.67860 16.93290 90.00000 90.00000 90.00000
ZERR  4 0.00300 0.00300 0.00330 0.00000 0.00000 0.00000
LATT 1
SYMM .50-Y,    +X,    +Z
SYMM .50-X, .50-Y,    +Z
SYMM    +Y, .50-X,    +Z
SYMM .50-X,    +Y, .50+Z
SYMM    +Y,    +X, .50+Z
SYMM    +X, .50-Y, .50+Z
SYMM .50-Y, .50-X, .50+Z
SFAC C N O H
UNIT 184 16 28 280
L.S. 20
FMAP 2
PLAN -5
WPDB -2
HTAB
BOND $H
CONF
LIST 4
TEMP -179.8
ACTA
SIZE 0.190 0.190 0.180
ABIN
WGHT    0.001000   30.000000
FVAR       1.43853
O1    3    0.989558    0.116560    0.130776    11.00000    0.02230    0.03759 =
         0.03660   -0.00175    0.00049   -0.00420
AFIX  83
H1    4    1.036966    0.130680    0.121447    11.00000   -1.20000
AFIX   0
O2    3    0.998942    0.001058    0.250000    10.50000    0.13466    0.13466 =
         0.07705    0.04457    0.04457    0.07676
H11   4    0.986797    0.050383    0.212644    11.00000    0.06704
N1    2    1.117415    0.157994    0.045300    11.00000    0.01879    0.01709 =
         0.03431    0.00090   -0.00164   -0.00008
C1    1    1.196140    0.130433    0.072459    11.00000    0.01944    0.02164 =
         0.03273    0.00196   -0.00002    0.00062
AFIX  23
H8A   4    1.188341    0.079319    0.101172    11.00000   -1.20000
H8B   4    1.216572    0.170030    0.111087    11.00000   -1.20000
AFIX   0
C2    1    1.117295    0.239420    0.011030    11.00000    0.01948    0.01583 =
         0.04036   -0.00003   -0.00064    0.00122
AFIX  23
H6A   4    1.065317    0.248896   -0.015615    11.00000   -1.20000
H6B   4    1.160062    0.243076   -0.029353    11.00000   -1.20000
AFIX   0
C3    1    1.080643    0.099693   -0.010074    11.00000    0.02027    0.01718 =
         0.04337   -0.00127    0.00041   -0.00082
AFIX  23
H7A   4    1.096807    0.044727    0.005211    11.00000   -1.20000
H7B   4    1.100990    0.109911   -0.064068    11.00000   -1.20000
AFIX   0
C4    1    0.990240    0.105230   -0.010315    11.00000    0.01851    0.01662 =
         0.03927    0.00019    0.00049   -0.00084
C5    1    0.948524    0.109329    0.061135    11.00000    0.02102    0.01893 =
         0.03589   -0.00140   -0.00143    0.00033
C6    1    0.864524    0.106385    0.063127    11.00000    0.02209    0.02287 =
         0.04195   -0.00285    0.00284   -0.00078
C7    1    0.823797    0.100838   -0.008439    11.00000    0.01724    0.02112 =
         0.05204   -0.00013   -0.00185   -0.00146
AFIX  43
H14   4    0.766863    0.099223   -0.007912    11.00000   -1.20000
AFIX   0
C8    1    0.863155    0.097590   -0.080303    11.00000    0.02610    0.02232 =
         0.03898    0.00351   -0.00524   -0.00222
C9    1    0.947121    0.099947   -0.080201    11.00000    0.02696    0.02066 =
         0.03375    0.00252   -0.00142   -0.00214
AFIX  43
H4    4    0.975128    0.097885   -0.129012    11.00000   -1.20000
AFIX   0
C10   1    0.820462    0.108973    0.140796    11.00000    0.02255    0.05541 =
         0.05224   -0.00625    0.00818   -0.00447
AFIX  33
H10A  4    0.859231    0.112880    0.184115    11.00000   -1.20000
H10B  4    0.784892    0.155730    0.141815    11.00000   -1.20000
H10C  4    0.788615    0.059993    0.146959    11.00000   -1.20000
AFIX   0
C11   1    0.817388    0.092063   -0.157089    11.00000    0.03171    0.04112 =
         0.04845    0.00688   -0.01001   -0.00747
AFIX  33
H9A   4    0.855276    0.090385   -0.201294    11.00000   -1.20000
H9B   4    0.784718    0.043224   -0.157199    11.00000   -1.20000
H9C   4    0.782476    0.138993   -0.162590    11.00000   -1.20000
AFIX   0
HKLF 4
 
REM  140916_LD
REM R1 =  0.1020 for    2472 Fo > 4sig(Fo)  and  0.1066 for all    2700 data
REM    127 parameters refined using      0 restraints
 
END  
     
WGHT      0.2000      0.0000 

REM Instructions for potential hydrogen bonds
HTAB O1 N1
HTAB O2 O1

REM Highest difference peak  0.462,  deepest hole -0.567,  1-sigma level  0.095
Q1    1   1.0125  0.0355  0.2645  11.00000  0.05    0.46
Q2    1   0.7551  0.0746 -0.1456  11.00000  0.05    0.46
Q3    1   0.8336  0.1646  0.1748  11.00000  0.05    0.45
Q4    1   0.7616  0.1001  0.1310  11.00000  0.05    0.42
Q5    1   0.8187  0.1482 -0.1912  11.00000  0.05    0.41
;
_platon_squeeze_void_probe_radius 1.20

loop_
_symmetry_equiv_pos_site_id
_space_group_symop_operation_xyz
1 +X,+Y,+Z
2 1/2-Y,+X,+Z
3 1/2-X,1/2-Y,+Z
4 +Y,1/2-X,+Z
5 1/2-X,+Y,1/2+Z
6 +Y,+X,1/2+Z
7 +X,1/2-Y,1/2+Z
8 1/2-Y,1/2-X,1/2+Z
9 -X,-Y,-Z
10 1/2+Y,-X,-Z
11 1/2+X,1/2+Y,-Z
12 -Y,1/2+X,-Z
13 1/2+X,-Y,1/2-Z
14 -Y,-X,1/2-Z
15 -X,1/2+Y,1/2-Z
16 1/2+Y,1/2+X,1/2-Z

loop_
_atom_site_label
_atom_site_type_symbol
_atom_site_fract_x
_atom_site_fract_y
_atom_site_fract_z
_atom_site_U_iso_or_equiv
_atom_site_adp_type
_atom_site_occupancy
_atom_site_site_symmetry_multiplicity
_atom_site_calc_flag
_atom_site_refinement_flags
O1 O 0.98956(16) 0.11656(17) 0.13078(16) 0.0322(7) Uani 1 16 d .
O2 O 0.9989(3) 0.0011(3) 0.25 0.115(3) Uani 1 8 d .
N1 N 1.11742(17) 0.15799(17) 0.04530(18) 0.0234(7) Uani 1 16 d .
C1 C 1.1961(2) 0.1304(2) 0.0725(2) 0.0246(7) Uani 1 16 d .
C2 C 1.1173(2) 0.2394(2) 0.0110(2) 0.0252(8) Uani 1 16 d .
C3 C 1.0806(2) 0.0997(2) -0.0101(2) 0.0269(8) Uani 1 16 d .
C4 C 0.9902(2) 0.1052(2) -0.0103(2) 0.0248(8) Uani 1 16 d .
C5 C 0.9485(2) 0.1093(2) 0.0611(2) 0.0253(8) Uani 1 16 d .
C6 C 0.8645(2) 0.1064(2) 0.0631(3) 0.0290(8) Uani 1 16 d .
C7 C 0.8238(2) 0.1008(2) -0.0084(3) 0.0301(8) Uani 1 16 d .
C8 C 0.8631(2) 0.0976(2) -0.0803(2) 0.0291(8) Uani 1 16 d .
C9 C 0.9471(2) 0.0999(2) -0.0802(2) 0.0271(8) Uani 1 16 d .
C10 C 0.8205(3) 0.1090(3) 0.1408(3) 0.0434(11) Uani 1 16 d .
C11 C 0.8174(3) 0.0921(3) -0.1571(3) 0.0404(10) Uani 1 16 d .
H1 H 1.03697 0.13068 0.12145 0.0386 Uiso 1 16 calc R
H4 H 0.97513 0.09788 -0.12901 0.0325 Uiso 1 16 calc R
H6A H 1.06532 0.2489 -0.01562 0.0303 Uiso 1 16 calc R
H6B H 1.16006 0.24308 -0.02935 0.0303 Uiso 1 16 calc R
H7A H 1.09681 0.04473 0.00521 0.0323 Uiso 1 16 calc R
H7B H 1.10099 0.10991 -0.06407 0.0323 Uiso 1 16 calc R
H8A H 1.18834 0.07932 0.10117 0.0295 Uiso 1 16 calc R
H8B H 1.21657 0.17003 0.11109 0.0295 Uiso 1 16 calc R
H9A H 0.85528 0.09038 -0.20129 0.0485 Uiso 1 16 calc R
H9B H 0.78472 0.04322 -0.1572 0.0485 Uiso 1 16 calc R
H9C H 0.78248 0.13899 -0.16259 0.0485 Uiso 1 16 calc R
H10A H 0.85923 0.11288 0.18412 0.0521 Uiso 1 16 calc R
H10B H 0.78489 0.15573 0.14181 0.0521 Uiso 1 16 calc R
H10C H 0.78861 0.05999 0.14696 0.0521 Uiso 1 16 calc R
H11 H 0.9868 0.05038 0.21264 0.0670 Uiso 1 16 calc R
H14 H 0.76686 0.09922 -0.00791 0.0362 Uiso 1 16 calc R

loop_
_atom_site_aniso_label
_atom_site_aniso_U_11
_atom_site_aniso_U_22
_atom_site_aniso_U_33
_atom_site_aniso_U_12
_atom_site_aniso_U_13
_atom_site_aniso_U_23
O1 0.0223(13) 0.0376(16) 0.0366(15) -0.0042(11) 0.0005(11) -0.0018(12)
O2 0.135(5) 0.135(5) 0.077(4) 0.077(6) 0.045(4) 0.045(4)
N1 0.0188(14) 0.0171(14) 0.0343(16) -0.0001(11) -0.0016(12) 0.0009(12)
C1 0.0194(16) 0.0216(17) 0.0327(19) 0.0006(13) -0.0000(14) 0.0020(14)
C2 0.0195(16) 0.0158(16) 0.040(2) 0.0012(12) -0.0006(15) -0.0000(15)
C3 0.0203(17) 0.0172(16) 0.043(2) -0.0008(13) 0.0004(15) -0.0013(15)
C4 0.0185(16) 0.0166(15) 0.039(2) -0.0008(12) 0.0005(15) 0.0002(14)
C5 0.0210(17) 0.0189(16) 0.0359(19) 0.0003(13) -0.0014(14) -0.0014(14)
C6 0.0221(18) 0.0229(18) 0.042(2) -0.0008(14) 0.0028(16) -0.0029(16)
C7 0.0172(16) 0.0211(17) 0.052(2) -0.0015(13) -0.0019(16) -0.0001(17)
C8 0.0261(18) 0.0223(18) 0.039(2) -0.0022(14) -0.0052(16) 0.0035(15)
C9 0.0270(18) 0.0207(17) 0.0338(19) -0.0021(14) -0.0014(15) 0.0025(15)
C10 0.023(2) 0.055(3) 0.052(3) -0.0045(19) 0.0082(19) -0.006(2)
C11 0.032(2) 0.041(2) 0.048(3) -0.0075(18) -0.0100(19) 0.007(2)

loop_
_atom_type_symbol
_atom_type_description
_atom_type_scat_dispersion_real
_atom_type_scat_dispersion_imag
_atom_type_scat_source
C C 0.0033 0.0016
;
International Tables for Crystallography
(Vol. C, Tables 4.2.6.8 and 6.1.1.4)
;
N N 0.0061 0.0033
;
International Tables for Crystallography
(Vol. C, Tables 4.2.6.8 and 6.1.1.4)
;
O O 0.0106 0.0060
;
International Tables for Crystallography
(Vol. C, Tables 4.2.6.8 and 6.1.1.4)
;
H H 0.0000 0.0000
;
International Tables for Crystallography
(Vol. C, Table 6.1.1.4)
;

loop_
_geom_angle_atom_site_label_1
_geom_angle_atom_site_label_2
_geom_angle_atom_site_label_3
_geom_angle
_geom_angle_publ_flag
_geom_angle_site_symmetry_1
_geom_angle_site_symmetry_3
C1 N1 C2 114.4(3) yes . .
C1 N1 C3 111.3(3) yes . .
C2 N1 C3 110.7(3) yes . .
N1 C1 C2 117.8(3) yes . 2_645
N1 C2 C1 112.5(3) yes . 4_665
N1 C3 C4 112.0(3) yes . .
C3 C4 C5 119.8(3) yes . .
C3 C4 C9 121.1(3) yes . .
C5 C4 C9 118.9(3) yes . .
O1 C5 C4 120.1(3) yes . .
O1 C5 C6 118.8(3) yes . .
C4 C5 C6 121.1(4) yes . .
C5 C6 C7 118.0(4) yes . .
C5 C6 C10 120.5(4) yes . .
C7 C6 C10 121.6(3) yes . .
C6 C7 C8 122.5(3) yes . .
C7 C8 C9 118.2(4) yes . .
C7 C8 C11 121.3(3) yes . .
C9 C8 C11 120.5(4) yes . .
C4 C9 C8 121.4(4) yes . .
C5 O1 H1 109.475 no . .
H11 O2 H11 93.515 no . 14_665
N1 C1 H8A 107.852 no . .
N1 C1 H8B 107.849 no . .
C2 C1 H8A 107.856 no 2_645 .
C2 C1 H8B 107.853 no 2_645 .
H8A C1 H8B 107.172 no . .
N1 C2 H6A 109.094 no . .
N1 C2 H6B 109.095 no . .
C1 C2 H6A 109.083 no 4_665 .
C1 C2 H6B 109.092 no 4_665 .
H6A C2 H6B 107.830 no . .
N1 C3 H7A 109.214 no . .
N1 C3 H7B 109.212 no . .
C4 C3 H7A 109.226 no . .
C4 C3 H7B 109.210 no . .
H7A C3 H7B 107.903 no . .
C6 C7 H14 118.767 no . .
C8 C7 H14 118.773 no . .
C4 C9 H4 119.298 no . .
C8 C9 H4 119.306 no . .
C6 C10 H10A 109.471 no . .
C6 C10 H10B 109.457 no . .
C6 C10 H10C 109.473 no . .
H10A C10 H10B 109.475 no . .
H10A C10 H10C 109.478 no . .
H10B C10 H10C 109.473 no . .
C8 C11 H9A 109.472 no . .
C8 C11 H9B 109.470 no . .
C8 C11 H9C 109.465 no . .
H9A C11 H9B 109.471 no . .
H9A C11 H9C 109.476 no . .
H9B C11 H9C 109.473 no . .

loop_
_geom_bond_atom_site_label_1
_geom_bond_atom_site_label_2
_geom_bond_distance
_geom_bond_publ_flag
_geom_bond_site_symmetry_2
O1 C5 1.369(5) yes .
N1 C1 1.465(4) yes .
N1 C2 1.477(4) yes .
N1 C3 1.484(5) yes .
C1 C2 1.512(5) yes 2_645
C3 C4 1.511(5) yes .
C4 C5 1.398(5) yes .
C4 C9 1.387(5) yes .
C5 C6 1.402(5) yes .
C6 C7 1.392(6) yes .
C6 C10 1.507(6) yes .
C7 C8 1.384(6) yes .
C8 C9 1.401(5) yes .
C8 C11 1.511(6) yes .
O1 H1 0.840 no .
O2 H11 1.057 no .
O2 H11 1.057 no 14_665
C1 H8A 0.990 no .
C1 H8B 0.990 no .
C2 H6A 0.990 no .
C2 H6B 0.990 no .
C3 H7A 0.990 no .
C3 H7B 0.990 no .
C7 H14 0.950 no .
C9 H4 0.950 no .
C10 H10A 0.980 no .
C10 H10B 0.980 no .
C10 H10C 0.980 no .
C11 H9A 0.980 no .
C11 H9B 0.980 no .
C11 H9C 0.980 no .

loop_
_geom_contact_atom_site_label_1
_geom_contact_atom_site_label_2
_geom_contact_distance
_geom_contact_publ_flag
_geom_contact_site_symmetry_2
O1 N1 2.668(4) no .
O1 C1 3.592(4) no .
O1 C2 3.585(5) no .
O1 C3 2.842(5) no .
O1 C10 2.828(5) no .
N1 C5 2.944(5) no .
C1 C1 3.093(5) no 2_645
C1 C1 3.093(5) no 4_665
C2 C2 3.140(5) no 2_645
C2 C2 3.140(5) no 4_665
C2 C3 3.037(5) no 4_665
C2 C4 3.103(5) no .
C4 C7 2.777(5) no .
C5 C8 2.793(6) no .
C6 C9 2.793(6) no .
O1 O2 2.794(4) no .
O2 O1 2.794(4) no .
O2 O1 2.794(4) no 14_665
O2 C9 3.452(5) no 6_645
O2 C9 3.452(5) no 9_755
C4 C4 3.543(5) no 9_755
C9 O2 3.452(5) no 6_644
O1 H6A 3.5516 no .
O1 H7A 3.0259 no .
O1 H8A 3.4101 no .
O1 H10A 2.3547 no .
O1 H10B 3.4806 no .
O1 H10C 3.4926 no .
N1 H1 1.9159 no .
N1 H6A 2.9024 no 2_645
N1 H6B 2.6481 no 2_645
N1 H8A 2.8050 no 4_665
N1 H8B 2.5275 no 4_665
C1 H1 2.7813 no .
C1 H1 3.3854 no 2_645
C1 H6A 3.2999 no .
C1 H6B 2.6199 no .
C1 H7A 2.4667 no .
C1 H7B 2.8249 no .
C1 H8B 2.7339 no 2_645
C1 H8B 2.6701 no 4_665
C2 H1 2.9292 no .
C2 H6B 2.7644 no 2_645
C2 H6B 2.7711 no 4_665
C2 H7A 3.2666 no .
C2 H7A 2.9892 no 4_665
C2 H7B 2.5213 no .
C2 H7B 2.9525 no 4_665
C2 H8A 3.2960 no .
C2 H8B 2.6365 no .
C3 H1 2.3994 no .
C3 H4 2.6747 no .
C3 H6A 2.5035 no .
C3 H6A 2.9018 no 2_645
C3 H6B 2.7533 no .
C3 H6B 3.1248 no 2_645
C3 H8A 2.6249 no .
C3 H8B 3.2749 no .
C4 H1 2.4013 no .
C4 H6A 2.7052 no .
C5 H4 3.2558 no .
C5 H6A 3.3020 no .
C5 H7A 2.8592 no .
C5 H7B 3.3109 no .
C5 H10A 2.5608 no .
C5 H10B 3.1485 no .
C5 H10C 3.1468 no .
C5 H14 3.2520 no .
C6 H1 3.0679 no .
C7 H4 3.2467 no .
C7 H9A 3.3120 no .
C7 H9B 2.7737 no .
C7 H9C 2.7736 no .
C7 H10A 3.3198 no .
C7 H10B 2.7807 no .
C7 H10C 2.7808 no .
C9 H6A 3.3547 no .
C9 H7A 3.0287 no .
C9 H7B 2.5862 no .
C9 H9A 2.5644 no .
C9 H9B 3.1515 no .
C9 H9C 3.1481 no .
C9 H14 3.2461 no .
C10 H14 2.6770 no .
C11 H4 2.6753 no .
C11 H14 2.6656 no .
H1 H6A 3.0819 no .
H1 H7A 2.6316 no .
H1 H7B 3.3359 no .
H1 H8A 2.6880 no .
H1 H8A 3.1190 no 4_665
H1 H8B 3.0715 no .
H1 H8B 3.3833 no 4_665
H1 H10A 3.1626 no .
H4 H6A 3.5062 no .
H4 H7A 3.1733 no .
H4 H7B 2.3782 no .
H4 H9A 2.3472 no .
H4 H9B 3.3383 no .
H4 H9C 3.3343 no .
H6A H6B 3.5301 no 2_645
H6A H6B 3.3391 no 4_665
H6A H7A 3.4635 no .
H6A H7A 2.6200 no 4_665
H6A H7B 2.5300 no .
H6A H7B 2.7376 no 4_665
H6A H8A 2.2497 no 4_665
H6A H8B 3.5634 no .
H6A H8B 2.8258 no 4_665
H6B H6B 2.1277 no 2_645
H6B H6B 2.1277 no 4_665
H6B H7A 3.5213 no .
H6B H7A 3.3427 no 4_665
H6B H7B 2.4999 no .
H6B H7B 2.7944 no 4_665
H6B H8A 3.5450 no .
H6B H8A 2.8295 no 4_665
H6B H8B 2.8334 no .
H6B H8B 2.4770 no 4_665
H7A H8A 2.3029 no .
H7A H8B 3.4017 no .
H7B H8A 3.1956 no .
H8A H8B 3.2937 no 2_645
H8A H8B 3.4221 no 4_665
H8B H8B 2.0444 no 2_645
H8B H8B 2.0444 no 4_665
H9A H14 3.5943 no .
H9B H14 2.7114 no .
H9C H14 2.7144 no .
H10B H14 2.7214 no .
H10C H14 2.7270 no .
O1 H9B 2.8923 no 12_645
O1 H9C 3.5419 no 12_645
O1 H10A 3.5925 no 14_665
O1 H11 1.7725 no .
O1 H11 3.2319 no 14_665
O1 H14 3.5784 no 12_645
O2 H1 3.1324 no .
O2 H1 3.1324 no 14_665
O2 H4 2.6665 no 6_645
O2 H4 2.6665 no 9_755
O2 H9A 2.9872 no 6_645
O2 H9A 2.9872 no 9_755
O2 H10A 3.1854 no .
O2 H10A 3.1854 no 14_665
C1 H9B 3.2479 no 9_755
C2 H8B 3.5818 no 3_755
C4 H7A 2.8933 no 9_755
C4 H14 3.0966 no 12_645
C5 H7A 2.9045 no 9_755
C5 H9B 3.3499 no 12_645
C5 H11 2.8205 no .
C5 H14 2.8896 no 12_645
C6 H6A 3.5451 no 10_565
C6 H7A 2.8474 no 9_755
C6 H9C 3.3861 no 12_645
C6 H11 3.3825 no .
C6 H14 2.8988 no 12_645
C7 H6A 3.0670 no 10_565
C7 H7A 2.7660 no 9_755
C7 H8A 3.3964 no 9_755
C7 H14 3.0647 no 12_645
C8 H7A 2.7744 no 9_755
C8 H8A 3.0933 no 9_755
C8 H10B 3.3080 no 12_645
C8 H14 3.2550 no 12_645
C9 H7A 2.8235 no 9_755
C9 H10C 3.3456 no 12_645
C9 H11 3.5398 no 9_755
C9 H14 3.2516 no 12_645
C10 H9C 3.5461 no 10_565
C10 H9C 2.9947 no 12_645
C10 H10A 3.2103 no 14_665
C10 H11 3.1830 no .
C11 H8A 3.0126 no 9_755
C11 H9A 2.9813 no 14_664
C11 H10A 3.5361 no 10_565
C11 H10B 3.3983 no 10_565
C11 H10B 3.2575 no 12_645
H1 O2 3.1324 no .
H1 H9B 2.9590 no 12_645
H1 H11 2.2087 no .
H4 O2 2.6665 no 6_644
H4 H7A 3.3899 no 9_755
H4 H9A 3.1719 no 14_664
H4 H10C 3.2488 no 12_645
H4 H11 3.4924 no 6_644
H4 H11 2.9194 no 9_755
H6A C6 3.5451 no 12_645
H6A C7 3.0670 no 12_645
H6A H9B 3.4925 no 12_645
H6A H10C 3.1229 no 12_645
H6A H14 2.7892 no 12_645
H6B H6B 3.0090 no 3_755
H6B H8B 3.4625 no 3_755
H7A C4 2.8933 no 9_755
H7A C5 2.9045 no 9_755
H7A C6 2.8474 no 9_755
H7A C7 2.7660 no 9_755
H7A C8 2.7744 no 9_755
H7A C9 2.8235 no 9_755
H7A H4 3.3899 no 9_755
H7A H7A 3.5617 no 9_755
H7A H9B 3.5608 no 9_755
H7A H14 3.3070 no 9_755
H8A C7 3.3964 no 9_755
H8A C8 3.0933 no 9_755
H8A C11 3.0126 no 9_755
H8A H9A 3.3785 no 9_755
H8A H9B 2.2976 no 9_755
H8A H14 3.4524 no 9_755
H8B C2 3.5818 no 3_755
H8B H6B 3.4625 no 3_755
H8B H8B 2.8913 no 3_755
H9A O2 2.9872 no 6_644
H9A C11 2.9813 no 14_664
H9A H4 3.1719 no 14_664
H9A H8A 3.3785 no 9_755
H9A H9A 2.0890 no 14_664
H9A H9B 3.5982 no 14_664
H9A H9C 3.1334 no 14_664
H9A H10B 3.4019 no 12_645
H9A H10C 3.5523 no 5_654
H9A H11 3.5335 no 9_755
H9B O1 2.8923 no 10_565
H9B C1 3.2479 no 9_755
H9B C5 3.3499 no 10_565
H9B H1 2.9590 no 10_565
H9B H6A 3.4925 no 10_565
H9B H7A 3.5608 no 9_755
H9B H8A 2.2976 no 9_755
H9B H9A 3.5982 no 14_664
H9B H10A 3.3270 no 10_565
H9B H10B 3.5938 no 10_565
H9B H10C 3.5455 no 5_654
H9C O1 3.5419 no 10_565
H9C C6 3.3861 no 10_565
H9C C10 2.9947 no 10_565
H9C C10 3.5461 no 12_645
H9C H9A 3.1334 no 14_664
H9C H9C 3.4920 no 14_664
H9C H10A 3.5374 no 5_654
H9C H10A 2.8522 no 10_565
H9C H10B 3.5086 no 5_654
H9C H10B 2.4909 no 10_565
H9C H10B 2.6660 no 12_645
H10A O1 3.5925 no 14_665
H10A O2 3.1854 no .
H10A C10 3.2103 no 14_665
H10A C11 3.5361 no 12_645
H10A H9B 3.3270 no 12_645
H10A H9C 3.5374 no 5_655
H10A H9C 2.8522 no 12_645
H10A H10A 2.3260 no 14_665
H10A H10B 3.4143 no 14_665
H10A H10C 3.5631 no 14_665
H10A H11 2.4180 no .
H10A H11 2.8448 no 14_665
H10B C8 3.3080 no 10_565
H10B C11 3.2575 no 10_565
H10B C11 3.3983 no 12_645
H10B H9A 3.4019 no 10_565
H10B H9B 3.5938 no 12_645
H10B H9C 3.5086 no 5_655
H10B H9C 2.6660 no 10_565
H10B H9C 2.4909 no 12_645
H10B H10A 3.4143 no 14_665
H10B H10B 3.3530 no 3_655
H10B H14 3.5089 no 12_645
H10C C9 3.3456 no 10_565
H10C H4 3.2488 no 10_565
H10C H6A 3.1229 no 10_565
H10C H9A 3.5523 no 5_655
H10C H9B 3.5455 no 5_655
H10C H10A 3.5631 no 14_665
H10C H11 3.4913 no .
H11 O1 1.7725 no .
H11 O1 3.2319 no 14_665
H11 C5 2.8205 no .
H11 C6 3.3825 no .
H11 C9 3.5398 no 9_755
H11 C10 3.1830 no .
H11 H1 2.2087 no .
H11 H4 3.4924 no 6_645
H11 H4 2.9194 no 9_755
H11 H9A 3.5335 no 9_755
H11 H10A 2.4180 no .
H11 H10A 2.8448 no 14_665
H11 H10C 3.4913 no .
H14 O1 3.5784 no 10_565
H14 C4 3.0966 no 10_565
H14 C5 2.8896 no 10_565
H14 C6 2.8988 no 10_565
H14 C7 3.0647 no 10_565
H14 C8 3.2550 no 10_565
H14 C9 3.2516 no 10_565
H14 H6A 2.7892 no 10_565
H14 H7A 3.3070 no 9_755
H14 H8A 3.4524 no 9_755
H14 H10B 3.5089 no 10_565
H14 H14 3.5886 no 10_565
H14 H14 3.5886 no 12_645

loop_
_geom_hbond_atom_site_label_D
_geom_hbond_atom_site_label_H
_geom_hbond_atom_site_label_A
_geom_hbond_site_symmetry_H
_geom_hbond_site_symmetry_A
_geom_hbond_distance_DA
_geom_hbond_distance_DH
_geom_hbond_distance_HA
_geom_hbond_angle_DHA
_geom_hbond_publ_flag
O1 H1 N1 . . 2.668(4) 0.840 1.916 148.5 no
O2 H11 O1 . . 2.794(4) 1.057 1.773 161.4 no
O2 H11 O1 14_665 14_665 2.794(4) 1.057 1.773 161.4 no

loop_
_platon_squeeze_void_nr
_platon_squeeze_void_average_x
_platon_squeeze_void_average_y
_platon_squeeze_void_average_z
_platon_squeeze_void_volume
_platon_squeeze_void_count_electrons
_platon_squeeze_void_content
1 0.250 0.250 0.782 226 24 ' '
2 0.250 0.250 0.282 226 24 ' '
3 0.250 0.750 0.250 8 2 ' '
4 0.250 0.750 0.750 8 2 ' '
5 0.750 0.750 0.218 226 24 ' '
6 0.750 0.750 0.718 226 24 ' '
7 0.750 0.250 0.250 8 2 ' '
8 0.750 0.250 0.750 8 2 ' '
